data_2104994
loop_
_publ_author_name
'Siegler, Maxime A.'
'Hao, Xiang'
'Parkin, Sean'
'Brock, Carolyn Pratt'

_publ_section_title
;
 [Ni(H~2~O)~6~](NO~3~)~2~&#x00B7;(15-crown-5)&#x00B7;2H~2~O: three phase
 transitions and an intermediate modulated phase stable over a range of
 <i>ca</i> 40K
;
_journal_coeditor_code HW5018
_journal_issue 6
_journal_name_full 'Acta Crystallographica Section B'
_journal_page_first 486
_journal_page_last 498
_journal_paper_doi 10.1107/S0108768111045897
_journal_volume 67
_journal_year 2011
_chemical_formula_moiety 'C10 H20 O5, H12 Ni O6 2+, 2(N O3 1-), 2(H2 O)'
_chemical_formula_sum 'C10 H36 N2 Ni O19'
_chemical_formula_weight 547.12
_chemical_name_systematic 'hexaquanickel(II) nitrate (15-crown-5) dihydrate'
_space_group_IT_number 12
_symmetry_cell_setting monoclinic
_symmetry_space_group_name_Hall '-I 2y'
_symmetry_space_group_name_H-M 'I 1 2/m 1'
_atom_sites_solution_hydrogens geom
_atom_sites_solution_primary direct
_atom_sites_solution_secondary difmap
_audit_creation_method SHELXL-97
_cell_angle_alpha 90.00
_cell_angle_beta 101.48(2)
_cell_angle_gamma 90.00
_cell_formula_units_Z 2
_cell_length_a 12.370(2)
_cell_length_b 12.570(2)
_cell_length_c 8.11400(10)
_cell_measurement_reflns_used 1481
_cell_measurement_temperature 294(2)
_cell_measurement_theta_max 27.48
_cell_measurement_theta_min 1.00
_cell_volume 1236.4(3)
_computing_cell_refinement 'DENZO-SMN (Nonius, 1997)'
_computing_data_collection 'COLLECT (Nonius, 1997)'
_computing_data_reduction 'DENZO-SMN (Nonius, 1997)'
_computing_molecular_graphics 'Mercury (Macrae et al., 2008)'
_computing_publication_material 'SHELX-97 and local procedures'
_computing_structure_refinement 'SHELXL-97 (Sheldrick, 2008)'
_computing_structure_solution 'SHELXS-97 (Sheldrick, 2008)'
_diffrn_ambient_temperature 294(2)
_diffrn_detector_area_resol_mean 18
_diffrn_measured_fraction_theta_full 1.000
_diffrn_measured_fraction_theta_max 1.000
_diffrn_measurement_device_type 'Nonius KappaCCD diffractometer'
_diffrn_measurement_method '\w scans at fixed \c = 55\%'
_diffrn_radiation_monochromator graphite
_diffrn_radiation_source 'fine-focus sealed tube'
_diffrn_radiation_type MoK\a
_diffrn_radiation_wavelength 0.71073
_diffrn_reflns_av_R_equivalents 0.0366
_diffrn_reflns_av_sigmaI/netI 0.0474
_diffrn_reflns_limit_h_max 15
_diffrn_reflns_limit_h_min -16
_diffrn_reflns_limit_k_max 16
_diffrn_reflns_limit_k_min -16
_diffrn_reflns_limit_l_max 10
_diffrn_reflns_limit_l_min -10
_diffrn_reflns_number 2838
_diffrn_reflns_theta_full 27.49
_diffrn_reflns_theta_max 27.49
_diffrn_reflns_theta_min 2.33
_diffrn_standards_decay_% <2
_exptl_absorpt_coefficient_mu 0.868
_exptl_absorpt_correction_T_max 0.9579
_exptl_absorpt_correction_T_min 0.7510
_exptl_absorpt_correction_type multi-scan
_exptl_absorpt_process_details 'Scalepack (Otwinowski & Minor, 2006)'
_exptl_crystal_colour 'pale green'
_exptl_crystal_density_diffrn 1.470
_exptl_crystal_density_method 'not measured'
_exptl_crystal_description 'elongated parallelepiped'
_exptl_crystal_F_000 580
_exptl_crystal_size_max 0.35
_exptl_crystal_size_mid 0.30
_exptl_crystal_size_min 0.05
_refine_diff_density_max 0.438
_refine_diff_density_min -0.330
_refine_ls_extinction_method none
_refine_ls_goodness_of_fit_ref 1.019
_refine_ls_hydrogen_treatment mixed
_refine_ls_matrix_type full
_refine_ls_number_parameters 144
_refine_ls_number_reflns 1487
_refine_ls_number_restraints 31
_refine_ls_restrained_S_all 1.012
_refine_ls_R_factor_all 0.0689
_refine_ls_R_factor_gt 0.0492
_refine_ls_shift/su_max 0.000
_refine_ls_shift/su_mean 0.000
_refine_ls_structure_factor_coef Fsqd
_refine_ls_weighting_details 'calc w=1/[\s^2^(Fo^2^)+(0.0845P)^2^+0.0000P] where P=(Fo^2^+2Fc^2^)/3'
_refine_ls_weighting_scheme calc
_refine_ls_wR_factor_gt 0.1207
_refine_ls_wR_factor_ref 0.1313
_reflns_number_gt 1162
_reflns_number_total 1487
_reflns_threshold_expression >2\s(I)
_cod_data_source_file hw5018.cif
_cod_data_source_block 294K_I
_cod_original_sg_symbol_H-M 'I 2/m'
_cod_database_code 2104994
_cod_database_fobs_code 2104994

loop_
_symmetry_equiv_pos_as_xyz
'x, y, z'
'-x, y, -z'
'x+1/2, y+1/2, z+1/2'
'-x+1/2, y+1/2, -z+1/2'
'-x, -y, -z'
'x, -y, z'
'-x+1/2, -y+1/2, -z+1/2'
'x+1/2, -y+1/2, z+1/2'

loop_
_atom_site_type_symbol
_atom_site_label
_atom_site_fract_x
_atom_site_fract_y
_atom_site_fract_z
_atom_site_U_iso_or_equiv
_atom_site_adp_type
_atom_site_calc_flag
_atom_site_refinement_flags
_atom_site_occupancy
_atom_site_symmetry_multiplicity
_atom_site_disorder_assembly
_atom_site_disorder_group
O O1 -0.1828(7) 0.0000 0.4772(9) 0.084(3) Uani d SPDU 0.50 2 A -1
C C1 -0.2219(8) 0.0954(7) 0.3946(12) 0.088(2) Uani d PDU 0.50 1 A -1
H H1A -0.2975 0.1067 0.4063 0.105 Uiso calc PR 0.50 1 A -1
H H1B -0.2217 0.0881 0.2756 0.105 Uiso calc PR 0.50 1 A -1
C C2 -0.1558(7) 0.1895(8) 0.4600(14) 0.087(3) Uani d PDU 0.50 1 A -1
H H2A -0.1832 0.2520 0.3947 0.105 Uiso calc PR 0.50 1 A -1
H H2B -0.1607 0.2021 0.5763 0.105 Uiso calc PR 0.50 1 A -1
O O2 -0.0454(4) 0.1695(4) 0.4480(7) 0.0942(15) Uani d PDU 0.50 1 A -1
C C3 0.0310(8) 0.2425(6) 0.5355(15) 0.111(3) Uani d PDU 0.50 1 A -1
H H3A 0.0218 0.2505 0.6508 0.133 Uiso calc PR 0.50 1 A -1
H H3B 0.0233 0.3116 0.4810 0.133 Uiso calc PR 0.50 1 A -1
C C4 0.1391(11) 0.1936(13) 0.528(2) 0.138(6) Uani d PDU 0.50 1 A -1
H H4A 0.1375 0.1669 0.4157 0.166 Uiso calc PR 0.50 1 A -1
H H4B 0.1963 0.2474 0.5525 0.166 Uiso calc PR 0.50 1 A -1
O O3 0.1643(6) 0.1103(6) 0.6434(10) 0.124(2) Uani d PDU 0.50 1 A -1
C C5 0.2630(12) 0.0523(16) 0.688(3) 0.132(6) Uani d PDU 0.25 1 A -1
H H5A 0.2761 0.0321 0.8052 0.158 Uiso calc PR 0.25 1 A -1
H H5B 0.3251 0.0941 0.6677 0.158 Uiso calc PR 0.25 1 A -1
C C6 0.2474(16) -0.0426(18) 0.579(3) 0.095(6) Uani d PDU 0.25 1 A -1
H H6A 0.325(4) -0.056(10) 0.626(19) 0.114 Uiso d PD 0.25 1 B -1
H H6B 0.211(9) -0.095(10) 0.498(19) 0.114 Uiso d PD 0.25 1 C -1
Ni Ni 0.0000 0.0000 0.0000 0.0446(3) Uani d S 1 4 . .
O O6 -0.0202(3) 0.0000 -0.2558(4) 0.0870(11) Uani d SD 1 2 . .
H H6 0.012(3) 0.048(3) -0.289(6) 0.131 Uiso d D 1 1 . .
O O8 -0.11796(18) 0.11443(19) -0.0136(3) 0.0816(7) Uani d D 1 1 . .
H H8C -0.176(2) 0.108(3) -0.084(4) 0.122 Uiso d D 1 1 . .
H H8D -0.097(3) 0.1750(19) -0.018(6) 0.122 Uiso d D 1 1 . .
N N1 0.3747(3) 0.0000 0.2201(6) 0.0930(13) Uani d S 1 2 . .
O O12 0.3260(2) 0.0847(2) 0.1931(4) 0.1219(11) Uani d . 1 1 . .
O O13 0.4709(4) 0.0000 0.2930(8) 0.158(2) Uani d S 1 2 . .
O O18 0.0000 0.3087(4) 0.0000 0.1294(16) Uani d SD 1 2 . .
H H18 0.041(6) 0.331(5) 0.087(6) 0.194 Uiso d D 1 1 . .

loop_
_atom_site_aniso_label
_atom_site_aniso_U_11
_atom_site_aniso_U_22
_atom_site_aniso_U_33
_atom_site_aniso_U_12
_atom_site_aniso_U_13
_atom_site_aniso_U_23
O1 0.070(5) 0.110(6) 0.067(5) -0.024(12) -0.002(4) 0.034(10)
C1 0.060(5) 0.130(7) 0.074(6) 0.047(4) 0.018(5) 0.020(5)
C2 0.121(4) 0.081(5) 0.065(6) 0.063(4) 0.031(5) 0.018(5)
O2 0.115(4) 0.076(3) 0.101(4) -0.005(3) 0.046(3) -0.020(3)
C3 0.176(6) 0.056(4) 0.105(10) -0.029(4) 0.041(7) -0.011(5)
C4 0.134(5) 0.146(13) 0.148(15) -0.056(7) 0.056(9) 0.009(8)
O3 0.090(4) 0.124(5) 0.173(7) -0.032(4) 0.061(4) 0.004(5)
C5 0.076(10) 0.202(16) 0.120(16) -0.022(8) 0.024(12) -0.045(9)
C6 0.056(9) 0.159(14) 0.073(11) -0.008(9) 0.019(8) 0.003(11)
Ni 0.0395(4) 0.0502(4) 0.0443(4) 0.000 0.0090(2) 0.000
O6 0.069(2) 0.147(4) 0.0484(15) 0.000 0.0178(14) 0.000
O8 0.0562(12) 0.0669(14) 0.1136(19) 0.0137(10) -0.0028(12) -0.0149(14)
N1 0.062(3) 0.113(4) 0.096(3) 0.000 -0.004(2) 0.000
O12 0.0830(19) 0.108(2) 0.160(3) -0.0071(17) -0.0118(17) 0.042(2)
O13 0.070(3) 0.160(5) 0.213(6) 0.000 -0.049(3) 0.000
O18 0.157(5) 0.057(2) 0.178(5) 0.000 0.042(4) 0.000

loop_
_atom_type_symbol
_atom_type_description
_atom_type_scat_dispersion_real
_atom_type_scat_dispersion_imag
_atom_type_scat_source
C C 0.0033 0.0016 'International Tables Vol C Tables 4.2.6.8 and 6.1.1.4'
H H 0.0000 0.0000 'International Tables Vol C Tables 4.2.6.8 and 6.1.1.4'
N N 0.0061 0.0033 'International Tables Vol C Tables 4.2.6.8 and 6.1.1.4'
O O 0.0106 0.0060 'International Tables Vol C Tables 4.2.6.8 and 6.1.1.4'
Ni Ni 0.3393 1.1124 'International Tables Vol C Tables 4.2.6.8 and 6.1.1.4'

loop_
_geom_angle_atom_site_label_1
_geom_angle_atom_site_label_2
_geom_angle_atom_site_label_3
_geom_angle_site_symmetry_1
_geom_angle_site_symmetry_3
_geom_angle
_geom_angle_publ_flag
O1 C1 C2 . . 113.4(8) no
O1 C1 H1A . . 108.9 no
C2 C1 H1A . . 108.9 no
O1 C1 H1B . . 108.9 no
C2 C1 H1B . . 108.9 no
H1A C1 H1B . . 107.7 no
O2 C2 C1 . . 107.9(7) no
O2 C2 H2A . . 110.1 no
C1 C2 H2A . . 110.1 no
O2 C2 H2B . . 110.1 no
C1 C2 H2B . . 110.1 no
H2A C2 H2B . . 108.4 no
C3 O2 C2 . . 114.3(7) no
O2 C3 C4 . . 103.3(10) no
O2 C3 H3A . . 111.1 no
C4 C3 H3A . . 111.1 no
O2 C3 H3B . . 111.1 no
C4 C3 H3B . . 111.1 no
H3A C3 H3B . . 109.1 no
O3 C4 C3 . . 111.5(10) no
O3 C4 H4A . . 109.3 no
C3 C4 H4A . . 109.3 no
O3 C4 H4B . . 109.3 no
C3 C4 H4B . . 109.3 no
H4A C4 H4B . . 108.0 no
C4 O3 C5 . . 128.7(12) no
O3 C5 C6 . . 105.3(15) no
O3 C5 H5A . . 110.7 no
C6 C5 H5A . . 110.7 no
O3 C5 H5B . . 110.7 no
C6 C5 H5B . . 110.7 no
H5A C5 H5B . . 108.8 no
C5 C6 H6A . . 84(7) no
C5 C6 H6B . . 160(8) no
H6A C6 H6B . . 116(4) no
O8 Ni O8 6 5 90.11(14) no
O8 Ni O8 6 . 89.89(14) no
O8 Ni O8 5 . 180.0 no
O8 Ni O8 6 2 180.0 no
O8 Ni O8 5 2 89.89(14) no
O8 Ni O8 . 2 90.11(14) no
O8 Ni O6 6 5 89.80(10) no
O8 Ni O6 5 5 90.20(10) no
O8 Ni O6 . 5 89.80(10) no
O8 Ni O6 2 5 90.20(10) no
O8 Ni O6 6 . 90.20(10) no
O8 Ni O6 5 . 89.80(10) no
O8 Ni O6 . . 90.20(10) no
O8 Ni O6 2 . 89.80(10) no
O6 Ni O6 5 . 180.0 no
Ni O6 H6 . . 112(3) no
Ni O8 H8C . . 119(3) no
Ni O8 H8D . . 116(3) no
H8C O8 H8D . . 107(3) no
O13 N1 O12 . 6 119.1(2) no
O13 N1 O12 . . 119.1(2) no
O12 N1 O12 6 . 121.3(4) no

loop_
_geom_bond_atom_site_label_1
_geom_bond_atom_site_label_2
_geom_bond_site_symmetry_2
_geom_bond_distance
_geom_bond_publ_flag
O1 C1 . 1.411(7) no
C1 C2 . 1.475(9) no
C1 H1A . 0.9700 no
C1 H1B . 0.9700 no
C2 O2 . 1.411(8) no
C2 H2A . 0.9700 no
C2 H2B . 0.9700 no
O2 C3 . 1.404(6) no
C3 C4 . 1.484(9) no
C3 H3A . 0.9700 no
C3 H3B . 0.9700 no
C4 O3 . 1.396(9) no
C4 H4A . 0.9700 no
C4 H4B . 0.9700 no
O3 C5 . 1.406(10) no
C5 C6 . 1.474(10) no
C5 H5A . 0.9700 no
C5 H5B . 0.9700 no
C6 H6A . 0.97(2) no
C6 H6B . 0.97(2) no
Ni O8 6 2.036(2) no
Ni O8 5 2.036(2) no
Ni O8 . 2.036(2) no
Ni O8 2 2.036(2) no
Ni O6 5 2.040(3) no
Ni O6 . 2.040(3) no
O6 H6 . 0.795(18) no
O8 H8C . 0.824(18) no
O8 H8D . 0.805(18) no
N1 O13 . 1.219(6) no
N1 O12 6 1.221(3) no
N1 O12 . 1.221(3) no
O18 H18 . 0.83(2) no

loop_
_geom_hbond_atom_site_label_D
_geom_hbond_atom_site_label_H
_geom_hbond_atom_site_label_A
_geom_hbond_site_symmetry_A
_geom_hbond_distance_DH
_geom_hbond_distance_HA
_geom_hbond_distance_DA
_geom_hbond_angle_DHA
O6 H6 O2 2 0.795(18) 2.10(2) 2.852(5) 159(4)
O6 H6 O3 1_554 0.795(18) 2.21(3) 2.923(7) 149(4)
O8 H8C O12 2 0.824(18) 1.92(2) 2.719(3) 164(4)
O8 H8D O18 . 0.805(18) 2.056(19) 2.835(5) 163(4)
O18 H18 O12 7 0.83(2) 2.42(2) 3.240(4) 170(7)
O18 H18 O13 7 0.83(2) 2.36(6) 2.914(5) 125(6)

loop_
_geom_torsion_atom_site_label_1
_geom_torsion_atom_site_label_2
_geom_torsion_atom_site_label_3
_geom_torsion_atom_site_label_4
_geom_torsion
_geom_torsion_publ_flag
O1 C1 C2 O2 56.3(11) no
C1 C2 O2 C3 -168.0(7) no
C2 O2 C3 C4 170.3(10) no
O2 C3 C4 O3 -77.3(15) no
C3 C4 O3 C5 -172.5(14) no
C4 O3 C5 C6 -94(2) no
